data_2208674
loop_
_publ_author_name
'Xinxiang Luo'
'Zixing Shan'

_publ_section_title
;
 2,4-Dibenzoyl-3,5-bis(4-methoxylphenyl)-1-phenylcyclohexanol
;
_journal_coeditor_code NC2006
_journal_issue 4
_journal_name_full 'Acta Crystallographica Section E'
_journal_page_first o1631
_journal_page_last o1632
_journal_paper_doi 10.1107/S1600536806010634
_journal_volume 62
_journal_year 2006
_chemical_formula_moiety 'C40 H36 O5'
_chemical_formula_sum 'C40 H36 O5'
_chemical_formula_weight 596.69
_chemical_melting_point 4E2(4)
_chemical_name_systematic
;
 2,4-dibenzoyl-3,5-bis(4-methoxylphenyl)-1-phenylcyclohexanol
;
_space_group_IT_number 2
_symmetry_cell_setting triclinic
_symmetry_space_group_name_Hall '-P 1'
_symmetry_space_group_name_H-M 'P -1'
_atom_sites_solution_hydrogens geom
_atom_sites_solution_primary direct
_atom_sites_solution_secondary difmap
_audit_creation_method SHELXL-97
_cell_angle_alpha 68.271(3)
_cell_angle_beta 89.203(3)
_cell_angle_gamma 76.337(3)
_cell_formula_units_Z 2
_cell_length_a 9.941(2)
_cell_length_b 11.551(2)
_cell_length_c 15.240(3)
_cell_measurement_reflns_used 2907
_cell_measurement_temperature 273(2)
_cell_measurement_theta_max 25.73
_cell_measurement_theta_min 2.46
_cell_volume 1574.4(5)
_computing_cell_refinement 'Bruker SAINT (Bruker 1997)'
_computing_data_collection 'Bruker SMART (Bruker 1997)'
_computing_data_reduction 'Bruker SAINT (Bruker, 1997)'
_computing_molecular_graphics 'Bruker SHELXTL (Bruker 1997)'
_computing_publication_material 'Bruker SHELXTL (Bruker 1997)'
_computing_structure_refinement 'SHELXL97 (Sheldrick, 1997)'
_computing_structure_solution 'SHELXS97 (Sheldrick, 1990)'
_diffrn_ambient_temperature 273(2)
_diffrn_measured_fraction_theta_full 0.970
_diffrn_measured_fraction_theta_max 0.970
_diffrn_measurement_device_type 'Bruker SMART CCD area-detector'
_diffrn_measurement_method '\f and \w scans'
_diffrn_radiation_monochromator graphite
_diffrn_radiation_source 'fine-focus sealed tube'
_diffrn_radiation_type MoK\a
_diffrn_radiation_wavelength 0.71073
_diffrn_reflns_av_R_equivalents 0.0323
_diffrn_reflns_av_sigmaI/netI 0.0521
_diffrn_reflns_limit_h_max 12
_diffrn_reflns_limit_h_min -12
_diffrn_reflns_limit_k_max 15
_diffrn_reflns_limit_k_min -11
_diffrn_reflns_limit_l_max 19
_diffrn_reflns_limit_l_min -15
_diffrn_reflns_number 10262
_diffrn_reflns_theta_full 27.50
_diffrn_reflns_theta_max 27.50
_diffrn_reflns_theta_min 2.46
_diffrn_standards_decay_% 0
_diffrn_standards_interval_time 0
_diffrn_standards_number 0
_exptl_absorpt_coefficient_mu 0.082
_exptl_absorpt_correction_T_max 0.9919
_exptl_absorpt_correction_T_min 0.9495
_exptl_absorpt_correction_type multi-scan
_exptl_absorpt_process_details 'SADABS Sheldrick, 1996)'
_exptl_crystal_colour white
_exptl_crystal_density_diffrn 1.257
_exptl_crystal_density_method 'not measured'
_exptl_crystal_description plate
_exptl_crystal_F_000 630
_exptl_crystal_size_max 0.64
_exptl_crystal_size_mid 0.26
_exptl_crystal_size_min 0.10
_refine_diff_density_max 0.274
_refine_diff_density_min -0.181
_refine_ls_extinction_coef 0.0115(13)
_refine_ls_extinction_expression Fc^*^=kFc[1+0.001xFc^2^\l^3^/sin(2\q)]^-1/4^
_refine_ls_extinction_method SHELXL97
_refine_ls_goodness_of_fit_ref 0.942
_refine_ls_hydrogen_treatment mixed
_refine_ls_matrix_type full
_refine_ls_number_parameters 535
_refine_ls_number_reflns 6997
_refine_ls_number_restraints 0
_refine_ls_restrained_S_all 0.942
_refine_ls_R_factor_all 0.0727
_refine_ls_R_factor_gt 0.0433
_refine_ls_shift/su_max 0.001
_refine_ls_shift/su_mean 0.000
_refine_ls_structure_factor_coef Fsqd
_refine_ls_weighting_details 'calc w=1/[\s^2^(Fo^2^)+(0.0470P)^2^+0.0000P] where P=(Fo^2^+2Fc^2^)/3'
_refine_ls_weighting_scheme calc
_refine_ls_wR_factor_gt 0.0980
_refine_ls_wR_factor_ref 0.1097
_reflns_number_gt 4245
_reflns_number_total 6997
_reflns_threshold_expression >2sigma(I)
_cod_data_source_file nc2006.cif
_cod_data_source_block I
_cod_depositor_comments
;
The following automatic conversions were performed:
'_symmetry_cell_setting' value 'Triclinic' changed to 'triclinic'
according to '/home/saulius/struct/CIF-dictionaries/cif_core.dic'
dictionary named 'cif_core.dic' version 2.4.1 from 2010-06-29.

Automatic conversion script
Id: cif_fix_enum 1527 2010-12-29 10:47:43Z saulius 

The following automatic conversions were performed:

'_symmetry_cell_setting' value 'Triclinic' changed to 'triclinic'
according to /home/saulius/struct/CIF-dictionaries/cif_core.dic
dictionary named 'cif_core.dic' version 2.4.1 from 2010-06-29.

Automatic conversion script
Id: cif_fix_values 1715 2011-07-08 13:25:40Z adriana 
;
_cod_original_sg_symbol_H-M P-1
_cod_database_code 2208674

loop_
_symmetry_equiv_pos_as_xyz
'x, y, z'
'-x, -y, -z'

loop_
_atom_site_type_symbol
_atom_site_label
_atom_site_fract_x
_atom_site_fract_y
_atom_site_fract_z
_atom_site_U_iso_or_equiv
_atom_site_adp_type
_atom_site_calc_flag
_atom_site_refinement_flags
_atom_site_occupancy
C C1 -0.34866(16) 0.09460(15) 0.46923(12) 0.0481(4) Uani d . 1
C C2 -0.24385(16) 0.05860(15) 0.41606(11) 0.0471(4) Uani d . 1
C C3 -0.26564(14) 0.09240(13) 0.31941(10) 0.0422(4) Uani d . 1
C C4 -0.39734(16) 0.16361(15) 0.27701(11) 0.0494(4) Uani d . 1
C C5 -0.50255(17) 0.20094(15) 0.32809(11) 0.0511(4) Uani d . 1
C C6 -0.47772(15) 0.16676(13) 0.42486(11) 0.0451(4) Uani d . 1
C C7 0.14996(16) -0.23763(14) 0.28321(11) 0.0470(4) Uani d . 1
C C8 0.22605(18) -0.26549(16) 0.36629(14) 0.0682(5) Uani d . 1
H H36 0.2104 -0.2054 0.3948 0.082 Uiso calc R 1
C C9 0.3256(2) -0.38070(19) 0.40893(18) 0.0816(6) Uani d . 1
C C10 0.3517(3) -0.4679(2) 0.3674(2) 0.1000(8) Uani d . 1
C C11 0.2788(3) -0.4425(2) 0.2863(2) 0.1277(11) Uani d . 1
H H10 0.2969 -0.5023 0.2575 0.153 Uiso calc R 1
C C12 0.1768(3) -0.32873(18) 0.24420(15) 0.0940(7) Uani d . 1
H H11 0.1263 -0.3146 0.1887 0.113 Uiso calc R 1
C C13 0.10295(14) 0.23844(13) 0.09861(10) 0.0398(3) Uani d . 1
C C14 0.07281(15) 0.31218(14) 0.00253(10) 0.0428(4) Uani d . 1
C C15 0.13144(16) 0.41279(15) -0.04352(11) 0.0473(4) Uani d . 1
C C16 0.22363(15) 0.44304(13) 0.00617(11) 0.0443(4) Uani d . 1
C C17 0.25936(17) 0.36950(15) 0.10036(12) 0.0523(4) Uani d . 1
C C18 0.19959(17) 0.26783(16) 0.14567(12) 0.0523(4) Uani d . 1
C C19 0.36173(14) -0.07958(13) 0.12305(10) 0.0402(3) Uani d . 1
C C20 0.44598(16) -0.06538(17) 0.18799(12) 0.0520(4) Uani d . 1
C C21 0.58903(17) -0.10766(19) 0.19127(13) 0.0622(5) Uani d . 1
C C22 0.64896(18) -0.16648(17) 0.13176(14) 0.0623(5) Uani d . 1
C C23 0.56628(18) -0.18117(18) 0.06677(15) 0.0640(5) Uani d . 1
C C24 0.42423(17) -0.13686(16) 0.06194(13) 0.0544(4) Uani d . 1
C C25 -0.05241(18) 0.29738(15) 0.32414(11) 0.0534(4) Uani d . 1
C C26 -0.1822(2) 0.38123(16) 0.29175(13) 0.0644(5) Uani d . 1
H H24 -0.2419 0.3657 0.2534 0.077 Uiso calc R 1
C C27 -0.2239(3) 0.4878(2) 0.31585(19) 0.0885(7) Uani d . 1
C C28 -0.1349(4) 0.5128(3) 0.3694(2) 0.1263(11) Uani d . 1
C C29 -0.0040(4) 0.4338(3) 0.4004(3) 0.1392(12) Uani d . 1
C C30 0.0369(3) 0.3239(3) 0.37931(19) 0.0963(7) Uani d . 1
C C31 -0.07079(14) 0.16476(14) 0.21980(10) 0.0410(3) Uani d . 1
C C32 0.02788(14) 0.13392(13) 0.14757(10) 0.0395(3) Uani d . 1
C C33 0.12590(14) -0.00222(13) 0.18932(10) 0.0385(3) Uani d . 1
C C34 0.04486(14) -0.10833(13) 0.23436(10) 0.0413(3) Uani d . 1
C C35 -0.05336(16) -0.07336(15) 0.30451(11) 0.0450(4) Uani d . 1
C C36 -0.15285(14) 0.05939(14) 0.25821(11) 0.0421(4) Uani d . 1
C C37 0.20863(14) -0.03208(13) 0.11231(10) 0.0415(3) Uani d . 1
C C38 0.00019(16) 0.18020(14) 0.30123(10) 0.0450(4) Uani d . 1
C C39 -0.5734(2) 0.1784(2) 0.56726(14) 0.0658(5) Uani d . 1
C C40 0.3335(3) 0.6054(2) 0.00703(18) 0.0727(6) Uani d . 1
H H1 -0.3344(16) 0.0689(14) 0.5348(12) 0.062(5) Uiso d . 1
H H2 -0.1571(16) 0.0071(13) 0.4505(10) 0.047(4) Uiso d . 1
H H3 -0.4157(14) 0.1865(13) 0.2100(11) 0.050(4) Uiso d . 1
H H4 -0.5963(17) 0.2498(15) 0.2974(11) 0.064(5) Uiso d . 1
H H5 -0.5450(19) 0.084(2) 0.6028(14) 0.087(6) Uiso d . 1
H H7 -0.499(2) 0.2105(19) 0.5812(14) 0.097(7) Uiso d . 1
H H8 -0.1067(15) -0.1408(14) 0.3262(10) 0.057(4) Uiso d . 1
H H9 0.376(2) -0.394(2) 0.4706(17) 0.117(8) Uiso d . 1
H H12 -0.022(2) -0.081(2) 0.1088(15) 0.100(8) Uiso d . 1
H H13 0.0076(15) 0.2913(13) -0.0317(10) 0.047(4) Uiso d . 1
H H14 0.1060(16) 0.4624(15) -0.1075(12) 0.062(5) Uiso d . 1
H H15 0.3243(17) 0.3866(15) 0.1367(11) 0.063(5) Uiso d . 1
H H16 0.2272(17) 0.2211(15) 0.2099(12) 0.066(5) Uiso d . 1
H H17 0.360(2) 0.679(2) -0.0396(15) 0.103(7) Uiso d . 1
H H18 0.271(2) 0.6265(18) 0.0529(15) 0.096(7) Uiso d . 1
H H19 0.421(2) 0.5467(19) 0.0500(15) 0.097(7) Uiso d . 1
H H20 0.134(3) 0.260(2) 0.4022(16) 0.121(8) Uiso d . 1
H H21 0.068(3) 0.447(3) 0.438(2) 0.160(12) Uiso d . 1
H H22 -0.167(3) 0.593(3) 0.3831(18) 0.147(10) Uiso d . 1
H H23 -0.313(2) 0.5380(19) 0.2930(14) 0.093(7) Uiso d . 1
H H25 0.4029(16) -0.0224(15) 0.2306(11) 0.064(5) Uiso d . 1
H H26 0.6471(19) -0.0989(17) 0.2354(13) 0.082(6) Uiso d . 1
H H27 0.7487(17) -0.1939(14) 0.1334(11) 0.062(5) Uiso d . 1
H H28 0.6064(18) -0.2190(16) 0.0212(12) 0.078(6) Uiso d . 1
H H29 0.3587(16) -0.1393(14) 0.0149(11) 0.062(5) Uiso d . 1
H H30 -0.0338(13) 0.1311(11) 0.0982(9) 0.033(3) Uiso d . 1
H H31 -0.1376(14) 0.2451(13) 0.1849(9) 0.039(4) Uiso d . 1
H H32 -0.2011(14) 0.0618(12) 0.2002(10) 0.039(4) Uiso d . 1
H H33 0.424(3) -0.545(3) 0.3968(18) 0.135(9) Uiso d . 1
H H34 0.1895(12) -0.0070(11) 0.2389(9) 0.028(3) Uiso d . 1
H H35 0.0038(15) -0.0795(13) 0.3628(11) 0.055(4) Uiso d . 1
H H6 -0.671(2) 0.2189(18) 0.5834(14) 0.096(6) Uiso d . 1
O O1 -0.04260(11) -0.11594(11) 0.16456(9) 0.0562(3) Uani d . 1
O O2 0.10076(11) 0.09778(10) 0.34853(7) 0.0578(3) Uani d . 1
O O3 -0.58971(11) 0.20904(10) 0.46834(8) 0.0616(3) Uani d . 1
O O4 0.27689(12) 0.54609(10) -0.04458(8) 0.0614(3) Uani d . 1
O O5 0.14474(11) -0.02025(11) 0.04003(8) 0.0610(3) Uani d . 1

loop_
_atom_site_aniso_label
_atom_site_aniso_U_11
_atom_site_aniso_U_22
_atom_site_aniso_U_33
_atom_site_aniso_U_12
_atom_site_aniso_U_13
_atom_site_aniso_U_23
C1 0.0511(10) 0.0533(9) 0.0363(9) -0.0151(8) 0.0031(7) -0.0114(7)
C2 0.0381(8) 0.0520(9) 0.0423(9) -0.0079(7) -0.0014(7) -0.0098(7)
C3 0.0376(8) 0.0447(8) 0.0393(8) -0.0117(7) 0.0037(6) -0.0093(7)
C4 0.0457(9) 0.0551(9) 0.0357(9) -0.0059(7) -0.0004(7) -0.0080(7)
C5 0.0402(9) 0.0535(9) 0.0469(10) -0.0015(7) -0.0005(7) -0.0107(8)
C6 0.0441(9) 0.0420(8) 0.0454(9) -0.0106(7) 0.0095(7) -0.0126(7)
C7 0.0509(9) 0.0399(8) 0.0504(10) -0.0159(7) 0.0098(8) -0.0146(7)
C8 0.0634(11) 0.0520(10) 0.0831(14) -0.0036(9) -0.0173(10) -0.0243(10)
C9 0.0708(13) 0.0563(12) 0.0968(18) -0.0041(10) -0.0202(12) -0.0116(12)
C10 0.107(2) 0.0512(13) 0.110(2) 0.0086(13) 0.0059(16) -0.0125(14)
C11 0.190(3) 0.0620(14) 0.112(2) 0.0266(17) -0.020(2) -0.0453(15)
C12 0.146(2) 0.0575(12) 0.0695(14) 0.0022(13) -0.0113(14) -0.0293(11)
C13 0.0356(8) 0.0418(8) 0.0371(8) -0.0081(6) 0.0028(6) -0.0105(7)
C14 0.0414(8) 0.0481(9) 0.0366(8) -0.0105(7) 0.0011(7) -0.0137(7)
C15 0.0510(9) 0.0481(9) 0.0340(9) -0.0098(7) 0.0030(7) -0.0071(7)
C16 0.0448(8) 0.0385(8) 0.0446(9) -0.0104(7) 0.0092(7) -0.0104(7)
C17 0.0562(10) 0.0561(10) 0.0443(10) -0.0239(8) -0.0014(8) -0.0122(8)
C18 0.0560(10) 0.0568(10) 0.0382(9) -0.0234(8) -0.0047(8) -0.0051(8)
C19 0.0374(8) 0.0418(8) 0.0410(8) -0.0125(6) 0.0050(6) -0.0136(7)
C20 0.0399(9) 0.0713(11) 0.0498(10) -0.0146(8) 0.0040(7) -0.0281(9)
C21 0.0414(10) 0.0877(13) 0.0602(12) -0.0190(9) 0.0001(8) -0.0288(10)
C22 0.0370(9) 0.0712(12) 0.0737(13) -0.0082(9) 0.0082(9) -0.0250(10)
C23 0.0505(11) 0.0697(12) 0.0805(14) -0.0089(9) 0.0128(10) -0.0420(11)
C24 0.0471(10) 0.0602(10) 0.0640(11) -0.0136(8) 0.0029(8) -0.0324(9)
C25 0.0614(11) 0.0525(9) 0.0486(10) -0.0173(8) 0.0114(8) -0.0198(8)
C26 0.0730(12) 0.0537(10) 0.0622(12) -0.0111(9) 0.0134(10) -0.0201(9)
C27 0.0984(19) 0.0675(14) 0.0920(18) -0.0023(14) 0.0200(15) -0.0332(13)
C28 0.144(3) 0.107(2) 0.155(3) -0.011(2) 0.013(2) -0.092(2)
C29 0.137(3) 0.149(3) 0.180(3) -0.021(2) -0.007(2) -0.125(3)
C30 0.0937(17) 0.1073(18) 0.113(2) -0.0157(15) -0.0022(15) -0.0756(16)
C31 0.0367(8) 0.0392(8) 0.0372(8) -0.0051(7) 0.0001(6) -0.0058(7)
C32 0.0345(7) 0.0459(8) 0.0332(8) -0.0103(6) -0.0020(6) -0.0090(7)
C33 0.0341(7) 0.0436(8) 0.0348(8) -0.0104(6) -0.0010(6) -0.0109(7)
C34 0.0383(8) 0.0464(8) 0.0405(8) -0.0147(7) 0.0018(6) -0.0151(7)
C35 0.0421(9) 0.0450(9) 0.0434(9) -0.0132(7) 0.0060(7) -0.0105(7)
C36 0.0366(8) 0.0477(8) 0.0370(8) -0.0105(7) 0.0015(7) -0.0104(7)
C37 0.0400(8) 0.0455(8) 0.0381(8) -0.0143(7) 0.0013(7) -0.0125(7)
C38 0.0448(9) 0.0474(9) 0.0384(8) -0.0149(7) 0.0054(7) -0.0092(7)
C39 0.0749(14) 0.0721(14) 0.0568(12) -0.0236(12) 0.0207(10) -0.0289(11)
C40 0.0885(16) 0.0647(13) 0.0732(14) -0.0403(13) 0.0128(13) -0.0228(12)
O1 0.0517(7) 0.0737(8) 0.0506(8) -0.0291(6) 0.0007(6) -0.0236(6)
O2 0.0564(7) 0.0594(7) 0.0487(7) -0.0049(6) -0.0118(6) -0.0157(6)
O3 0.0589(7) 0.0629(7) 0.0543(7) -0.0044(6) 0.0146(6) -0.0191(6)
O4 0.0772(8) 0.0522(6) 0.0535(7) -0.0315(6) 0.0086(6) -0.0092(6)
O5 0.0449(6) 0.0958(9) 0.0462(7) -0.0157(6) -0.0014(5) -0.0321(6)

loop_
_atom_type_symbol
_atom_type_description
_atom_type_scat_dispersion_real
_atom_type_scat_dispersion_imag
_atom_type_scat_source
C C 0.0033 0.0016 'International Tables Vol C Tables 4.2.6.8 and 6.1.1.4'
H H 0.0000 0.0000 'International Tables Vol C Tables 4.2.6.8 and 6.1.1.4'
O O 0.0106 0.0060 'International Tables Vol C Tables 4.2.6.8 and 6.1.1.4'

loop_
_geom_angle_atom_site_label_1
_geom_angle_atom_site_label_2
_geom_angle_atom_site_label_3
_geom_angle
_geom_angle_publ_flag
C6 C1 C2 119.53(15) ?
C6 C1 H1 119.1(10) ?
C2 C1 H1 121.4(10) ?
C3 C2 C1 121.80(15) ?
C3 C2 H2 122.1(8) ?
C1 C2 H2 116.0(8) ?
C2 C3 C4 117.29(14) ?
C2 C3 C36 123.49(13) ?
C4 C3 C36 119.19(13) ?
C5 C4 C3 121.96(15) ?
C5 C4 H3 119.3(9) ?
C3 C4 H3 118.8(9) ?
C4 C5 C6 119.64(15) ?
C4 C5 H4 121.1(9) ?
C6 C5 H4 119.2(9) ?
O3 C6 C1 125.64(14) ?
O3 C6 C5 114.59(13) ?
C1 C6 C5 119.77(14) ?
C12 C7 C8 116.81(16) ?
C12 C7 C34 121.42(16) ?
C8 C7 C34 121.72(14) ?
C7 C8 C9 121.92(19) ?
C7 C8 H36 119.0 ?
C9 C8 H36 119.0 ?
C10 C9 C8 119.8(2) ?
C10 C9 H9 123.4(13) ?
C8 C9 H9 116.8(13) ?
C11 C10 C9 119.2(2) ?
C11 C10 H33 122.7(16) ?
C9 C10 H33 118.1(16) ?
C10 C11 C12 121.4(2) ?
C10 C11 H10 119.3 ?
C12 C11 H10 119.3 ?
C7 C12 C11 120.8(2) ?
C7 C12 H11 119.6 ?
C11 C12 H11 119.6 ?
C18 C13 C14 116.67(14) ?
C18 C13 C32 123.18(13) ?
C14 C13 C32 120.12(13) ?
C15 C14 C13 122.24(15) ?
C15 C14 H13 120.0(8) ?
C13 C14 H13 117.8(8) ?
C14 C15 C16 119.76(15) ?
C14 C15 H14 119.9(10) ?
C16 C15 H14 120.2(10) ?
C17 C16 O4 124.05(15) ?
C17 C16 C15 119.50(14) ?
O4 C16 C15 116.43(14) ?
C16 C17 C18 119.94(16) ?
C16 C17 H15 121.8(10) ?
C18 C17 H15 118.2(10) ?
C13 C18 C17 121.79(16) ?
C13 C18 H16 121.8(10) ?
C17 C18 H16 116.4(10) ?
C20 C19 C24 118.49(14) ?
C20 C19 C37 123.44(13) ?
C24 C19 C37 118.02(14) ?
C19 C20 C21 120.14(16) ?
C19 C20 H25 119.2(9) ?
C21 C20 H25 120.6(10) ?
C22 C21 C20 120.66(18) ?
C22 C21 H26 118.4(11) ?
C20 C21 H26 120.9(11) ?
C21 C22 C23 119.75(17) ?
C21 C22 H27 120.2(10) ?
C23 C22 H27 120.0(10) ?
C24 C23 C22 119.78(18) ?
C24 C23 H28 118.6(11) ?
C22 C23 H28 121.6(11) ?
C23 C24 C19 121.16(17) ?
C23 C24 H29 124.4(9) ?
C19 C24 H29 114.4(9) ?
C26 C25 C30 118.87(18) yes
C26 C25 C38 123.92(16) ?
C30 C25 C38 117.18(17) ?
C27 C26 C25 120.7(2) ?
C27 C26 H24 119.6 ?
C25 C26 H24 119.6 ?
C28 C27 C26 119.6(3) ?
C28 C27 H23 124.5(14) ?
C26 C27 H23 115.8(14) ?
C27 C28 C29 121.2(3) ?
C27 C28 H22 117.6(16) ?
C29 C28 H22 121.2(16) ?
C28 C29 C30 119.5(3) ?
C28 C29 H21 125.7(17) ?
C30 C29 H21 114.8(17) ?
C25 C30 C29 120.0(3) ?
C25 C30 H20 117.0(13) ?
C29 C30 H20 123.0(13) ?
C38 C31 C32 114.74(12) ?
C38 C31 C36 110.58(12) yes
C32 C31 C36 109.03(12) yes
C38 C31 H31 108.2(8) ?
C32 C31 H31 106.7(8) ?
C36 C31 H31 107.3(8) ?
C13 C32 C33 113.34(11) ?
C13 C32 C31 113.12(12) ?
C33 C32 C31 112.66(11) ?
C13 C32 H30 107.1(7) ?
C33 C32 H30 104.8(7) ?
C31 C32 H30 104.9(7) ?
C37 C33 C32 110.08(11) ?
C37 C33 C34 108.40(11) ?
C32 C33 C34 112.14(11) ?
C37 C33 H34 109.2(7) ?
C32 C33 H34 109.5(7) ?
C34 C33 H34 107.5(7) ?
O1 C34 C7 110.01(12) yes
O1 C34 C35 105.33(12) ?
C7 C34 C35 111.39(12) ?
O1 C34 C33 111.34(11) yes
C7 C34 C33 108.66(11) yes
C35 C34 C33 110.10(12) ?
C36 C35 C34 112.00(12) ?
C36 C35 H8 110.1(9) ?
C34 C35 H8 105.7(8) ?
C36 C35 H35 111.2(8) ?
C34 C35 H35 109.8(8) ?
H8 C35 H35 107.9(12) ?
C3 C36 C35 114.69(12) ?
C3 C36 C31 112.11(12) ?
C35 C36 C31 110.57(12) ?
C3 C36 H32 106.6(7) ?
C35 C36 H32 107.9(7) ?
C31 C36 H32 104.3(7) ?
O5 C37 C19 119.13(13) ?
O5 C37 C33 118.22(13) ?
C19 C37 C33 122.60(13) ?
O2 C38 C25 119.00(15) ?
O2 C38 C31 120.72(14) ?
C25 C38 C31 120.29(13) ?
O3 C39 H5 111.3(11) ?
O3 C39 H7 109.6(12) ?
H5 C39 H7 105.2(17) ?
O3 C39 H6 104.2(11) ?
H5 C39 H6 111.6(16) ?
H7 C39 H6 114.9(16) ?
O4 C40 H17 106.7(13) ?
O4 C40 H18 113.2(12) ?
H17 C40 H18 114.8(17) ?
O4 C40 H19 113.2(11) ?
H17 C40 H19 107.3(16) ?
H18 C40 H19 101.7(17) ?
C34 O1 H12 113.3(15) ?
C6 O3 C39 118.31(14) yes
C16 O4 C40 117.48(14) ?

loop_
_geom_bond_atom_site_label_1
_geom_bond_atom_site_label_2
_geom_bond_distance
_geom_bond_publ_flag
C1 C6 1.378(2) ?
C1 C2 1.392(2) ?
C1 H1 0.934(16) ?
C2 C3 1.383(2) ?
C2 H2 0.955(15) ?
C3 C4 1.389(2) ?
C3 C36 1.5180(19) yes
C4 C5 1.378(2) ?
C4 H3 0.966(15) ?
C5 C6 1.388(2) ?
C5 H4 0.987(17) ?
C6 O3 1.3706(17) ?
C7 C12 1.364(2) ?
C7 C8 1.374(2) ?
C7 C34 1.529(2) ?
C8 C9 1.389(2) ?
C8 H36 0.9300 ?
C9 C10 1.352(3) ?
C9 H9 1.01(2) ?
C10 C11 1.340(4) ?
C10 H33 0.96(3) ?
C11 C12 1.390(3) ?
C11 H10 0.9300 ?
C12 H11 0.9300 ?
C13 C18 1.381(2) ?
C13 C14 1.3883(19) ?
C13 C32 1.5214(19) ?
C14 C15 1.374(2) ?
C14 H13 0.963(15) ?
C15 C16 1.379(2) ?
C15 H14 0.931(16) ?
C16 C17 1.370(2) ?
C16 O4 1.3785(17) ?
C17 C18 1.388(2) ?
C17 H15 0.956(16) ?
C18 H16 0.933(17) ?
C19 C20 1.384(2) ?
C19 C24 1.392(2) ?
C19 C37 1.4802(19) ?
C20 C21 1.385(2) ?
C20 H25 0.992(17) ?
C21 C22 1.375(2) ?
C21 H26 0.940(19) ?
C22 C23 1.378(3) ?
C22 H27 0.967(16) ?
C23 C24 1.377(2) ?
C23 H28 0.984(18) ?
C24 H29 0.987(16) ?
C25 C26 1.385(2) ?
C25 C30 1.389(3) ?
C25 C38 1.496(2) ?
C26 C27 1.383(3) ?
C26 H24 0.9300 ?
C27 C28 1.359(4) ?
C27 H23 0.92(2) ?
C28 C29 1.374(4) ?
C28 H22 1.01(3) ?
C29 C30 1.390(3) ?
C29 H21 1.00(3) ?
C30 H20 1.04(2) ?
C31 C38 1.522(2) yes
C31 C32 1.548(2) yes
C31 C36 1.555(2) ?
C31 H31 0.970(14) ?
C32 C33 1.5427(19) ?
C32 H30 0.992(13) ?
C33 C37 1.520(2) ?
C33 C34 1.5656(19) ?
C33 H34 0.968(13) ?
C34 O1 1.4233(17) yes
C34 C35 1.538(2) ?
C35 C36 1.526(2) ?
C35 H8 0.998(15) ?
C35 H35 1.031(16) ?
C36 H32 1.000(14) ?
C37 O5 1.2256(17) ?
C38 O2 1.2195(17) yes
C39 O3 1.417(2) yes
C39 H5 0.99(2) ?
C39 H7 0.96(2) ?
C39 H6 1.04(2) ?
C40 O4 1.413(2) ?
C40 H17 0.98(2) ?
C40 H18 0.99(2) ?
C40 H19 1.02(2) ?
O1 H12 0.84(2) ?

loop_
_geom_hbond_atom_site_label_D
_geom_hbond_atom_site_label_H
_geom_hbond_atom_site_label_A
_geom_hbond_site_symmetry_A
_geom_hbond_distance_DH
_geom_hbond_distance_HA
_geom_hbond_distance_DA
_geom_hbond_angle_DHA
_geom_hbond_publ_flag
O1 H12 O5 . 0.84(2) 2.07(2) 2.7591(16) 139(2) yes
O1 H12 O5 2 0.84(2) 2.33(2) 2.9880(17) 134.8(19) yes

loop_
_geom_torsion_atom_site_label_1
_geom_torsion_atom_site_label_2
_geom_torsion_atom_site_label_3
_geom_torsion_atom_site_label_4
_geom_torsion
_geom_torsion_publ_flag
C6 C1 C2 C3 -0.5(2) no
C1 C2 C3 C4 -0.4(2) no
C1 C2 C3 C36 177.65(14) no
C2 C3 C4 C5 0.7(2) no
C36 C3 C4 C5 -177.40(14) no
C3 C4 C5 C6 -0.2(2) no
C2 C1 C6 O3 -179.76(13) no
C2 C1 C6 C5 1.1(2) no
C4 C5 C6 O3 180.00(13) no
C4 C5 C6 C1 -0.7(2) no
C12 C7 C8 C9 0.0(3) no
C34 C7 C8 C9 -177.35(16) no
C7 C8 C9 C10 1.4(3) no
C8 C9 C10 C11 -1.2(4) no
C9 C10 C11 C12 -0.2(5) no
C8 C7 C12 C11 -1.4(3) no
C34 C7 C12 C11 175.9(2) no
C10 C11 C12 C7 1.6(4) no
C18 C13 C14 C15 -2.4(2) no
C32 C13 C14 C15 175.87(13) no
C13 C14 C15 C16 0.0(2) no
C14 C15 C16 C17 2.2(2) no
C14 C15 C16 O4 -179.26(12) no
C15 C16 C17 C18 -1.9(2) no
O4 C16 C17 C18 179.66(14) no
C14 C13 C18 C17 2.7(2) no
C32 C13 C18 C17 -175.53(14) no
C16 C17 C18 C13 -0.6(2) no
C24 C19 C20 C21 0.0(2) no
C37 C19 C20 C21 -177.33(14) no
C19 C20 C21 C22 -1.4(3) no
C20 C21 C22 C23 1.4(3) no
C21 C22 C23 C24 0.0(3) no
C22 C23 C24 C19 -1.4(3) no
C20 C19 C24 C23 1.4(2) no
C37 C19 C24 C23 178.85(15) no
C30 C25 C26 C27 -1.7(3) no
C38 C25 C26 C27 -179.99(16) no
C25 C26 C27 C28 2.1(3) no
C26 C27 C28 C29 -0.2(5) no
C27 C28 C29 C30 -2.1(5) no
C26 C25 C30 C29 -0.6(4) no
C38 C25 C30 C29 177.8(2) no
C28 C29 C30 C25 2.5(5) no
C18 C13 C32 C33 -63.79(19) no
C14 C13 C32 C33 118.03(14) no
C18 C13 C32 C31 66.05(18) no
C14 C13 C32 C31 -112.13(15) no
C38 C31 C32 C13 -60.92(16) yes
C36 C31 C32 C13 174.44(12) no
C38 C31 C32 C33 69.27(16) no
C36 C31 C32 C33 -55.37(16) no
C13 C32 C33 C37 -56.13(16) yes
C31 C32 C33 C37 173.79(12) no
C13 C32 C33 C34 -176.92(12) no
C31 C32 C33 C34 53.00(16) no
C12 C7 C34 O1 17.2(2) no
C8 C7 C34 O1 -165.65(14) no
C12 C7 C34 C35 133.59(18) no
C8 C7 C34 C35 -49.23(19) no
C12 C7 C34 C33 -104.94(18) no
C8 C7 C34 C33 72.24(17) no
C37 C33 C34 O1 -56.99(15) yes
C32 C33 C34 O1 64.77(15) no
C37 C33 C34 C7 64.31(15) yes
C32 C33 C34 C7 -173.93(12) no
C37 C33 C34 C35 -173.43(12) no
C32 C33 C34 C35 -51.67(16) no
O1 C34 C35 C36 -64.42(16) no
C7 C34 C35 C36 176.34(13) no
C33 C34 C35 C36 55.71(17) no
C2 C3 C36 C35 38.4(2) no
C4 C3 C36 C35 -143.62(15) no
C2 C3 C36 C31 -88.77(17) no
C4 C3 C36 C31 89.21(17) no
C34 C35 C36 C3 171.93(12) no
C34 C35 C36 C31 -60.12(17) no
C38 C31 C36 C3 60.64(15) yes
C32 C31 C36 C3 -172.32(12) no
C38 C31 C36 C35 -68.72(15) no
C32 C31 C36 C35 58.32(16) no
C20 C19 C37 O5 162.66(15) no
C24 C19 C37 O5 -14.7(2) no
C20 C19 C37 C33 -19.9(2) no
C24 C19 C37 C33 162.76(13) no
C32 C33 C37 O5 -53.93(17) no
C34 C33 C37 O5 69.07(16) no
C32 C33 C37 C19 128.60(13) no
C34 C33 C37 C19 -108.39(14) no
C26 C25 C38 O2 -164.01(14) no
C30 C25 C38 O2 17.6(2) no
C26 C25 C38 C31 16.2(2) no
C30 C25 C38 C31 -162.13(17) no
C32 C31 C38 O2 -51.77(17) no
C36 C31 C38 O2 72.04(16) no
C32 C31 C38 C25 128.00(13) no
C36 C31 C38 C25 -108.18(14) no
C1 C6 O3 C39 0.8(2) no
C5 C6 O3 C39 -179.96(16) no
C17 C16 O4 C40 -21.6(2) no
C15 C16 O4 C40 159.95(17) no
